data_1513766
loop_
_publ_author_name
'Erhard, Maximilian'
'Lam, Kevin'
'Haddow, Mairi'
'Whittell, George R.'
'Geiger, William E.'
'Manners, Ian'

_publ_section_title
;
 Polyferrocenylsilane homopolymers and diblock copolymers with pendant
 ruthenocenyl groups by photocontrolled ring-opening polymerisation
;
_journal_issue 4
_journal_name_full 'Polymer Chemistry'
_journal_page_first 1264
_journal_paper_doi 10.1039/c3py01232h
_journal_volume 5
_journal_year 2014
_chemical_formula_moiety 'C21 H20 Fe Ru Si'
_chemical_formula_sum 'C21 H20 Fe Ru Si'
_chemical_formula_weight 457.38
_chemical_name_systematic
; 
 ? 
;
_space_group_crystal_system monoclinic
_space_group_IT_number 14
_space_group_name_Hall '-P 2ybc'
_space_group_name_H-M_alt 'P 1 21/c 1'
_symmetry_space_group_name_Hall '-P 2ybc'
_symmetry_space_group_name_H-M 'P 1 21/c 1'
_atom_sites_solution_hydrogens geom
_atom_sites_solution_primary direct
_atom_sites_solution_secondary difmap
_audit_creation_method SHELXL-97
_cell_angle_alpha 90.00
_cell_angle_beta 100.039(2)
_cell_angle_gamma 90.00
_cell_formula_units_Z 8
_cell_length_a 12.4947(4)
_cell_length_b 8.9461(3)
_cell_length_c 31.2176(9)
_cell_measurement_reflns_used 2816
_cell_measurement_temperature 100(2)
_cell_measurement_theta_max 28.02
_cell_measurement_theta_min 2.65
_cell_volume 3436.04(19)
_computing_cell_refinement 'Bruker Apex2'
_computing_data_collection 'Bruker Apex2'
_computing_data_reduction 'Bruker SAINT'
_computing_molecular_graphics 'Bruker ShelXTL'
_computing_publication_material 'Bruker ShelXTL'
_computing_structure_refinement 'SHELXL-97 (Sheldrick, 2008)'
_computing_structure_solution 'SHELXS-97 (Sheldrick, 2008)'
_diffrn_ambient_temperature 100(2)
_diffrn_measured_fraction_theta_full 0.733
_diffrn_measured_fraction_theta_max 0.733
_diffrn_measurement_device_type 'Bruker Apex II kappa CCD area detector'
_diffrn_measurement_method 'phi and omega scans'
_diffrn_radiation_monochromator graphite
_diffrn_radiation_source 'fine-focus sealed tube'
_diffrn_radiation_type MoK\a
_diffrn_radiation_wavelength 0.71073
_diffrn_reflns_av_R_equivalents 0.0000
_diffrn_reflns_av_sigmaI/netI 0.0341
_diffrn_reflns_limit_h_max 16
_diffrn_reflns_limit_h_min -16
_diffrn_reflns_limit_k_max 11
_diffrn_reflns_limit_k_min 0
_diffrn_reflns_limit_l_max 41
_diffrn_reflns_limit_l_min 0
_diffrn_reflns_number 7380
_diffrn_reflns_theta_full 28.01
_diffrn_reflns_theta_max 28.01
_diffrn_reflns_theta_min 1.66
_exptl_absorpt_coefficient_mu 1.791
_exptl_absorpt_correction_T_max 0.1518
_exptl_absorpt_correction_T_min 0.1085
_exptl_absorpt_correction_type multi-scan
_exptl_absorpt_process_details 'TWINABS V2008/4'
_exptl_crystal_colour 'dark red'
_exptl_crystal_density_diffrn 1.768
_exptl_crystal_density_method 'not measured'
_exptl_crystal_description plate
_exptl_crystal_F_000 1840
_exptl_crystal_size_max 0.16
_exptl_crystal_size_mid 0.16
_exptl_crystal_size_min 0.04
_refine_diff_density_max 1.104
_refine_diff_density_min -1.180
_refine_diff_density_rms 0.150
_refine_ls_extinction_coef 0.00046(8)
_refine_ls_extinction_expression Fc^*^=kFc[1+0.001xFc^2^\l^3^/sin(2\q)]^-1/4^
_refine_ls_extinction_method SHELXL
_refine_ls_goodness_of_fit_ref 1.207
_refine_ls_hydrogen_treatment riding
_refine_ls_matrix_type full
_refine_ls_number_parameters 437
_refine_ls_number_reflns 7380
_refine_ls_number_restraints 332
_refine_ls_restrained_S_all 1.193
_refine_ls_R_factor_all 0.0515
_refine_ls_R_factor_gt 0.0402
_refine_ls_shift/su_max 0.001
_refine_ls_shift/su_mean 0.000
_refine_ls_structure_factor_coef Fsqd
_refine_ls_weighting_details 'calc w=1/[\s^2^(Fo^2^)+(0.0509P)^2^+2.1190P] where P=(Fo^2^+2Fc^2^)/3'
_refine_ls_weighting_scheme calc
_refine_ls_wR_factor_gt 0.1067
_refine_ls_wR_factor_ref 0.1110
_reflns_number_gt 5975
_reflns_number_total 7380
_reflns_threshold_expression >2sigma(I)
_cod_data_source_file c3py01232h.txt
_cod_data_source_block twin5
_cod_database_code 1513766

loop_
_space_group_symop_id
_space_group_symop_operation_xyz
1 'x, y, z'
2 '-x, y+1/2, -z+1/2'
3 '-x, -y, -z'
4 'x, -y-1/2, z-1/2'

loop_
_atom_site_label
_atom_site_type_symbol
_atom_site_fract_x
_atom_site_fract_y
_atom_site_fract_z
_atom_site_U_iso_or_equiv
_atom_site_adp_type
_atom_site_occupancy
_atom_site_symmetry_multiplicity
_atom_site_calc_flag
_atom_site_refinement_flags
Ru1 Ru 0.96489(3) 0.72939(5) 0.937874(14) 0.01279(12) Uani 1 1 d .
Fe1 Fe 0.92836(6) 1.22553(9) 0.83556(3) 0.01347(18) Uani 1 1 d .
Si1 Si 0.92893(11) 0.92125(16) 0.83745(5) 0.0139(3) Uani 1 1 d .
C1 C 1.0058(4) 1.0618(6) 0.80918(17) 0.0137(11) Uani 1 1 d U
C2 C 1.0843(4) 1.1602(6) 0.8351(2) 0.0196(13) Uani 1 1 d U
H2 H 1.1384 1.1300 0.8611 0.024 Uiso 1 1 calc R
C3 C 1.0693(4) 1.3081(6) 0.8176(2) 0.0237(14) Uani 1 1 d U
H3 H 1.1098 1.3991 0.8299 0.028 Uiso 1 1 calc R
C4 C 0.9850(4) 1.3053(6) 0.78119(19) 0.0226(13) Uani 1 1 d U
H4 H 0.9558 1.3934 0.7631 0.027 Uiso 1 1 calc R
C5 C 0.9460(4) 1.1543(6) 0.77549(18) 0.0174(12) Uani 1 1 d U
H5 H 0.8857 1.1195 0.7523 0.021 Uiso 1 1 calc R
C6 C 0.8498(4) 1.0655(6) 0.86310(18) 0.0150(12) Uani 1 1 d U
C7 C 0.9073(4) 1.1628(6) 0.89633(18) 0.0155(12) Uani 1 1 d U
H7 H 0.9667 1.1308 0.9203 0.019 Uiso 1 1 calc R
C8 C 0.8690(4) 1.3116(6) 0.88888(18) 0.0180(12) Uani 1 1 d U
H8 H 0.8981 1.4012 0.9062 0.022 Uiso 1 1 calc R
C9 C 0.7859(4) 1.3129(6) 0.8514(2) 0.0191(13) Uani 1 1 d U
H9 H 0.7451 1.4023 0.8380 0.023 Uiso 1 1 calc R
C10 C 0.7731(4) 1.1617(6) 0.83617(19) 0.0149(12) Uani 1 1 d U
H10 H 0.7204 1.1283 0.8101 0.018 Uiso 1 1 calc R
C11 C 0.8405(4) 0.7979(6) 0.79858(18) 0.0217(13) Uani 1 1 d U
H11A H 0.8857 0.7359 0.7829 0.033 Uiso 1 1 calc R
H11B H 0.7915 0.8592 0.7777 0.033 Uiso 1 1 calc R
H11C H 0.7977 0.7334 0.8145 0.033 Uiso 1 1 calc R
C12 C 1.0193(4) 0.8080(6) 0.87856(18) 0.0135(11) Uani 1 1 d U
C13 C 1.0195(4) 0.6458(6) 0.87964(19) 0.0172(12) Uani 1 1 d U
H13 H 0.9765 0.5795 0.8572 0.021 Uiso 1 1 calc R
C14 C 1.0933(4) 0.5956(6) 0.91743(19) 0.0178(12) Uani 1 1 d U
H14 H 1.1113 0.4894 0.9256 0.021 Uiso 1 1 calc R
C15 C 1.1401(4) 0.7236(7) 0.93959(19) 0.0203(13) Uani 1 1 d U
H15 H 1.1971 0.7238 0.9664 0.024 Uiso 1 1 calc R
C16 C 1.0950(4) 0.8543(6) 0.91578(19) 0.0171(12) Uani 1 1 d U
H16 H 1.1154 0.9601 0.9236 0.020 Uiso 1 1 calc R
C17 C 0.8094(4) 0.8274(6) 0.9445(2) 0.0168(13) Uani 1 1 d U
H17 H 0.7687 0.9046 0.9250 0.020 Uiso 1 1 calc R
C18 C 0.7962(4) 0.6681(6) 0.9400(2) 0.0178(13) Uani 1 1 d U
H18 H 0.7453 0.6150 0.9167 0.021 Uiso 1 1 calc R
C19 C 0.8660(4) 0.5995(6) 0.97572(19) 0.0167(12) Uani 1 1 d U
H19 H 0.8726 0.4898 0.9818 0.020 Uiso 1 1 calc R
C20 C 0.9209(4) 0.7141(6) 1.00191(18) 0.0193(12) Uani 1 1 d U
H20 H 0.9727 0.6991 1.0298 0.023 Uiso 1 1 calc R
C21 C 0.8849(4) 0.8558(6) 0.9832(2) 0.0220(13) Uani 1 1 d U
H21 H 0.9072 0.9564 0.9957 0.026 Uiso 1 1 calc R
Ru2 Ru 0.52026(3) 0.73105(5) 0.561259(14) 0.01294(12) Uani 1 1 d .
Fe2 Fe 0.57666(6) 1.22479(9) 0.66570(3) 0.01407(18) Uani 1 1 d .
Si2 Si 0.57698(11) 0.91954(16) 0.66236(5) 0.0135(3) Uani 1 1 d .
C22 C 0.6796(4) 1.0601(6) 0.68990(17) 0.0137(11) Uani 1 1 d U
C23 C 0.6511(4) 1.1520(6) 0.72452(19) 0.0176(12) Uani 1 1 d U
H23 H 0.6132 1.1157 0.7483 0.021 Uiso 1 1 calc R
C24 C 0.6850(4) 1.3019(6) 0.71937(19) 0.0207(13) Uani 1 1 d U
H24 H 0.6734 1.3889 0.7382 0.025 Uiso 1 1 calc R
C25 C 0.7343(4) 1.3067(6) 0.68165(19) 0.0193(13) Uani 1 1 d U
H25 H 0.7625 1.3987 0.6692 0.023 Uiso 1 1 calc R
C26 C 0.7326(4) 1.1615(6) 0.66338(19) 0.0161(12) Uani 1 1 d U
H26 H 0.7614 1.1336 0.6365 0.019 Uiso 1 1 calc R
C27 C 0.4722(4) 1.0646(6) 0.63943(18) 0.0142(11) Uani 1 1 d U
C28 C 0.4225(4) 1.1599(6) 0.6687(2) 0.0189(12) Uani 1 1 d U
H28 H 0.3957 1.1259 0.6954 0.023 Uiso 1 1 calc R
C29 C 0.4194(4) 1.3107(6) 0.6526(2) 0.0215(13) Uani 1 1 d U
H29 H 0.3925 1.4001 0.6668 0.026 Uiso 1 1 calc R
C30 C 0.4651(4) 1.3119(6) 0.61386(19) 0.0216(13) Uani 1 1 d U
H30 H 0.4760 1.4018 0.5961 0.026 Uiso 1 1 calc R
C31 C 0.4965(4) 1.1625(6) 0.60613(18) 0.0168(12) Uani 1 1 d U
H31 H 0.5324 1.1309 0.5814 0.020 Uiso 1 1 calc R
C32 C 0.5298(4) 0.7937(6) 0.70258(19) 0.0223(13) Uani 1 1 d U
H32A H 0.4738 0.7262 0.6875 0.033 Uiso 1 1 calc R
H32B H 0.4993 0.8535 0.7239 0.033 Uiso 1 1 calc R
H32C H 0.5912 0.7349 0.7176 0.033 Uiso 1 1 calc R
C33 C 0.6279(4) 0.8104(6) 0.62014(18) 0.0153(12) Uani 1 1 d U
C34 C 0.6684(4) 0.8586(6) 0.58131(19) 0.0166(12) Uani 1 1 d U
H34 H 0.6803 0.9646 0.5731 0.020 Uiso 1 1 calc R
C35 C 0.6941(4) 0.7298(7) 0.5583(2) 0.0229(13) Uani 1 1 d U
H35 H 0.7264 0.7300 0.5312 0.027 Uiso 1 1 calc R
C36 C 0.6683(4) 0.6001(7) 0.5812(2) 0.0235(14) Uani 1 1 d U
H36 H 0.6797 0.4940 0.5730 0.028 Uiso 1 1 calc R
C37 C 0.6277(4) 0.6481(6) 0.61837(19) 0.0187(13) Uani 1 1 d U
H37 H 0.6056 0.5806 0.6408 0.022 Uiso 1 1 calc R
C38 C 0.3570(4) 0.8294(6) 0.5546(2) 0.0181(13) Uani 1 1 d U
H38 H 0.3335 0.9076 0.5738 0.022 Uiso 1 1 calc R
C39 C 0.3994(4) 0.8554(7) 0.5163(2) 0.0241(14) Uani 1 1 d U
H39 H 0.4106 0.9556 0.5036 0.029 Uiso 1 1 calc R
C40 C 0.4189(4) 0.7139(6) 0.49753(19) 0.0220(13) Uani 1 1 d U
H40 H 0.4450 0.6982 0.4693 0.026 Uiso 1 1 calc R
C41 C 0.3875(4) 0.6013(6) 0.52430(19) 0.0181(12) Uani 1 1 d U
H41 H 0.3891 0.4915 0.5186 0.022 Uiso 1 1 calc R
C42 C 0.3507(4) 0.6695(6) 0.56046(19) 0.0161(13) Uani 1 1 d U
H42 H 0.3210 0.6168 0.5841 0.019 Uiso 1 1 calc R

loop_
_atom_site_aniso_label
_atom_site_aniso_U_11
_atom_site_aniso_U_22
_atom_site_aniso_U_33
_atom_site_aniso_U_23
_atom_site_aniso_U_13
_atom_site_aniso_U_12
Ru1 0.0107(2) 0.0121(3) 0.0161(2) 0.00137(19) 0.00383(17) 0.0006(2)
Fe1 0.0130(3) 0.0117(4) 0.0166(4) 0.0015(4) 0.0050(3) 0.0005(4)
Si1 0.0138(7) 0.0129(8) 0.0157(8) -0.0008(7) 0.0042(6) -0.0007(6)
C1 0.014(2) 0.015(2) 0.013(3) -0.001(2) 0.004(2) 0.0001(19)
C2 0.017(2) 0.019(3) 0.024(3) 0.000(2) 0.007(2) 0.002(2)
C3 0.020(2) 0.020(3) 0.034(3) -0.001(2) 0.014(2) -0.002(2)
C4 0.024(3) 0.022(3) 0.025(3) 0.005(2) 0.012(2) 0.004(2)
C5 0.018(2) 0.023(3) 0.014(3) -0.002(2) 0.009(2) 0.002(2)
C6 0.012(2) 0.016(2) 0.018(3) 0.002(2) 0.006(2) -0.0007(19)
C7 0.015(2) 0.019(3) 0.014(2) 0.001(2) 0.004(2) 0.004(2)
C8 0.018(2) 0.016(3) 0.022(3) -0.003(2) 0.009(2) -0.003(2)
C9 0.017(2) 0.017(3) 0.024(3) 0.004(2) 0.006(2) 0.006(2)
C10 0.011(2) 0.020(3) 0.016(3) -0.001(2) 0.007(2) -0.001(2)
C11 0.020(2) 0.021(3) 0.026(3) -0.007(2) 0.006(2) -0.003(2)
C12 0.013(2) 0.013(3) 0.016(2) 0.004(2) 0.008(2) 0.0022(19)
C13 0.019(2) 0.014(3) 0.020(3) 0.001(2) 0.008(2) 0.001(2)
C14 0.016(2) 0.016(2) 0.025(3) 0.009(2) 0.012(2) 0.006(2)
C15 0.008(2) 0.032(3) 0.022(3) 0.010(2) 0.0049(19) 0.001(2)
C16 0.014(2) 0.015(2) 0.022(3) 0.002(2) 0.005(2) -0.0023(19)
C17 0.015(2) 0.016(3) 0.020(3) 0.004(2) 0.006(2) 0.002(2)
C18 0.006(2) 0.021(3) 0.028(3) 0.005(2) 0.007(2) -0.003(2)
C19 0.016(2) 0.016(2) 0.021(3) 0.001(2) 0.012(2) -0.001(2)
C20 0.016(2) 0.025(3) 0.018(3) 0.002(2) 0.0073(19) -0.003(2)
C21 0.020(3) 0.020(3) 0.028(3) -0.005(2) 0.010(2) 0.001(2)
Ru2 0.0104(2) 0.0130(3) 0.0155(2) -0.00148(19) 0.00249(17) -0.0002(2)
Fe2 0.0116(3) 0.0132(4) 0.0172(4) -0.0017(4) 0.0018(3) 0.0003(4)
Si2 0.0138(7) 0.0133(8) 0.0135(8) 0.0009(7) 0.0032(6) -0.0001(6)
C22 0.012(2) 0.017(3) 0.012(3) -0.001(2) 0.0024(19) 0.0005(19)
C23 0.015(2) 0.020(3) 0.018(3) -0.001(2) 0.003(2) -0.001(2)
C24 0.018(2) 0.020(3) 0.022(3) -0.005(2) -0.001(2) 0.001(2)
C25 0.015(2) 0.017(3) 0.025(3) -0.002(2) 0.000(2) -0.004(2)
C26 0.011(2) 0.019(3) 0.019(3) 0.000(2) 0.004(2) 0.002(2)
C27 0.012(2) 0.014(2) 0.016(3) -0.001(2) 0.000(2) -0.0018(19)
C28 0.016(2) 0.020(3) 0.021(3) -0.004(2) 0.005(2) -0.002(2)
C29 0.015(2) 0.020(3) 0.028(3) -0.004(2) 0.001(2) 0.003(2)
C30 0.016(2) 0.017(3) 0.029(3) 0.001(2) -0.002(2) -0.002(2)
C31 0.014(2) 0.019(3) 0.017(3) 0.000(2) 0.001(2) 0.001(2)
C32 0.025(3) 0.022(3) 0.021(3) 0.007(2) 0.006(2) -0.002(2)
C33 0.010(2) 0.019(3) 0.016(3) -0.002(2) -0.001(2) 0.0005(19)
C34 0.010(2) 0.019(3) 0.020(3) -0.001(2) 0.002(2) -0.003(2)
C35 0.009(2) 0.032(3) 0.028(3) -0.009(2) 0.007(2) 0.000(2)
C36 0.015(2) 0.022(3) 0.032(3) -0.007(2) 0.000(2) 0.004(2)
C37 0.016(2) 0.016(3) 0.022(3) 0.001(2) -0.001(2) 0.001(2)
C38 0.011(2) 0.016(3) 0.027(3) -0.006(2) 0.001(2) 0.004(2)
C39 0.019(3) 0.019(3) 0.033(3) 0.002(2) -0.002(2) -0.001(2)
C40 0.017(2) 0.027(3) 0.022(3) -0.006(2) 0.001(2) 0.000(2)
C41 0.013(2) 0.019(3) 0.022(3) -0.002(2) 0.001(2) -0.001(2)
C42 0.009(2) 0.018(3) 0.021(3) -0.002(2) 0.002(2) -0.004(2)

loop_
_atom_type_symbol
_atom_type_description
_atom_type_scat_dispersion_real
_atom_type_scat_dispersion_imag
_atom_type_scat_source
C C 0.0033 0.0016 'International Tables Vol C Tables 4.2.6.8 and 6.1.1.4'
H H 0.0000 0.0000 'International Tables Vol C Tables 4.2.6.8 and 6.1.1.4'
Si Si 0.0817 0.0704 'International Tables Vol C Tables 4.2.6.8 and 6.1.1.4'
Fe Fe 0.3463 0.8444 'International Tables Vol C Tables 4.2.6.8 and 6.1.1.4'
Ru Ru -1.2594 0.8363 'International Tables Vol C Tables 4.2.6.8 and 6.1.1.4'

loop_
_geom_angle_atom_site_label_1
_geom_angle_atom_site_label_2
_geom_angle_atom_site_label_3
_geom_angle
C17 Ru1 C20 64.1(2)
C17 Ru1 C15 156.5(2)
C20 Ru1 C15 113.0(2)
C17 Ru1 C14 164.4(2)
C20 Ru1 C14 123.5(2)
C15 Ru1 C14 37.7(2)
C17 Ru1 C13 129.2(2)
C20 Ru1 C13 155.9(2)
C15 Ru1 C13 63.5(2)
C14 Ru1 C13 38.43(19)
C17 Ru1 C21 38.0(2)
C20 Ru1 C21 38.5(2)
C15 Ru1 C21 124.5(2)
C14 Ru1 C21 156.2(2)
C13 Ru1 C21 164.1(2)
C17 Ru1 C19 64.1(2)
C20 Ru1 C19 37.84(19)
C15 Ru1 C19 129.3(2)
C14 Ru1 C19 112.3(2)
C13 Ru1 C19 123.8(2)
C21 Ru1 C19 63.9(2)
C17 Ru1 C16 123.5(2)
C20 Ru1 C16 130.3(2)
C15 Ru1 C16 38.71(19)
C14 Ru1 C16 64.05(19)
C13 Ru1 C16 63.5(2)
C21 Ru1 C16 112.9(2)
C19 Ru1 C16 164.9(2)
C17 Ru1 C12 111.4(2)
C20 Ru1 C12 164.4(2)
C15 Ru1 C12 64.6(2)
C14 Ru1 C12 65.0(2)
C13 Ru1 C12 38.70(18)
C21 Ru1 C12 128.6(2)
C19 Ru1 C12 155.9(2)
C16 Ru1 C12 38.03(19)
C17 Ru1 C18 38.48(19)
C20 Ru1 C18 63.6(2)
C15 Ru1 C18 163.8(2)
C14 Ru1 C18 129.2(2)
C13 Ru1 C18 112.5(2)
C21 Ru1 C18 63.8(2)
C19 Ru1 C18 38.08(19)
C16 Ru1 C18 155.8(2)
C12 Ru1 C18 123.1(2)
C6 Fe1 C1 87.8(2)
C6 Fe1 C10 41.92(19)
C1 Fe1 C10 109.2(2)
C6 Fe1 C5 108.1(2)
C1 Fe1 C5 41.8(2)
C10 Fe1 C5 100.3(2)
C6 Fe1 C2 109.7(2)
C1 Fe1 C2 42.1(2)
C10 Fe1 C2 146.9(2)
C5 Fe1 C2 69.2(2)
C6 Fe1 C7 41.8(2)
C1 Fe1 C7 109.3(2)
C10 Fe1 C7 68.6(2)
C5 Fe1 C7 145.7(2)
C2 Fe1 C7 101.9(2)
C6 Fe1 C4 148.8(2)
C1 Fe1 C4 70.0(2)
C10 Fe1 C4 124.6(2)
C5 Fe1 C4 41.0(2)
C2 Fe1 C4 68.3(2)
C7 Fe1 C4 166.7(2)
C6 Fe1 C9 70.4(2)
C1 Fe1 C9 149.8(2)
C10 Fe1 C9 40.84(19)
C5 Fe1 C9 125.0(2)
C2 Fe1 C9 165.6(2)
C7 Fe1 C9 68.1(2)
C4 Fe1 C9 119.5(2)
C6 Fe1 C8 69.7(2)
C1 Fe1 C8 149.3(2)
C10 Fe1 C8 67.8(2)
C5 Fe1 C8 164.9(2)
C2 Fe1 C8 125.9(2)
C7 Fe1 C8 40.3(2)
C4 Fe1 C8 138.2(2)
C9 Fe1 C8 39.9(2)
C6 Fe1 C3 150.4(2)
C1 Fe1 C3 69.9(2)
C10 Fe1 C3 164.2(2)
C5 Fe1 C3 68.1(2)
C2 Fe1 C3 40.7(2)
C7 Fe1 C3 127.1(2)
C4 Fe1 C3 39.7(2)
C9 Fe1 C3 137.0(2)
C8 Fe1 C3 121.4(2)
C6 Fe1 Si1 43.84(15)
C1 Fe1 Si1 43.98(15)
C10 Fe1 Si1 73.55(15)
C5 Fe1 Si1 72.90(16)
C2 Fe1 Si1 73.39(16)
C7 Fe1 Si1 72.83(15)
C4 Fe1 Si1 111.20(16)
C9 Fe1 Si1 111.69(15)
C8 Fe1 Si1 110.60(16)
C3 Fe1 Si1 111.26(16)
C12 Si1 C11 110.4(3)
C12 Si1 C6 112.4(2)
C11 Si1 C6 112.8(2)
C12 Si1 C1 112.9(2)
C11 Si1 C1 112.5(3)
C6 Si1 C1 95.2(2)
C12 Si1 Fe1 124.06(18)
C11 Si1 Fe1 125.54(19)
C6 Si1 Fe1 47.62(16)
C1 Si1 Fe1 47.55(16)
C5 C1 C2 105.7(5)
C5 C1 Si1 118.8(4)
C2 C1 Si1 119.4(4)
C5 C1 Fe1 69.8(3)
C2 C1 Fe1 69.9(3)
Si1 C1 Fe1 88.5(2)
C3 C2 C1 108.5(5)
C3 C2 Fe1 71.1(3)
C1 C2 Fe1 68.0(3)
C3 C2 H2 125.7
C1 C2 H2 125.7
Fe1 C2 H2 125.7
C4 C3 C2 108.7(5)
C4 C3 Fe1 70.2(3)
C2 C3 Fe1 68.2(3)
C4 C3 H3 125.6
C2 C3 H3 125.6
Fe1 C3 H3 125.6
C3 C4 C5 107.8(5)
C3 C4 Fe1 70.1(3)
C5 C4 Fe1 67.7(3)
C3 C4 H4 126.1
C5 C4 H4 126.1
Fe1 C4 H4 126.1
C4 C5 C1 109.2(5)
C4 C5 Fe1 71.3(3)
C1 C5 Fe1 68.4(3)
C4 C5 H5 125.4
C1 C5 H5 125.4
Fe1 C5 H5 125.4
C10 C6 C7 104.8(5)
C10 C6 Si1 120.3(4)
C7 C6 Si1 119.0(4)
C10 C6 Fe1 69.6(3)
C7 C6 Fe1 70.1(3)
Si1 C6 Fe1 88.5(2)
C8 C7 C6 109.7(5)
C8 C7 Fe1 71.6(3)
C6 C7 Fe1 68.1(3)
C8 C7 H7 125.2
C6 C7 H7 125.2
Fe1 C7 H7 125.2
C7 C8 C9 108.6(5)
C7 C8 Fe1 68.2(3)
C9 C8 Fe1 69.9(3)
C7 C8 H8 125.7
C9 C8 H8 125.7
Fe1 C8 H8 125.7
C8 C9 C10 106.8(5)
C8 C9 Fe1 70.1(3)
C10 C9 Fe1 67.5(3)
C8 C9 H9 126.6
C10 C9 H9 126.6
Fe1 C9 H9 126.6
C9 C10 C6 110.2(5)
C9 C10 Fe1 71.7(3)
C6 C10 Fe1 68.5(3)
C9 C10 H10 124.9
C6 C10 H10 124.9
Fe1 C10 H10 124.9
Si1 C11 H11A 109.5
Si1 C11 H11B 109.5
H11A C11 H11B 109.5
Si1 C11 H11C 109.5
H11A C11 H11C 109.5
H11B C11 H11C 109.5
C16 C12 C13 105.9(5)
C16 C12 Si1 129.9(4)
C13 C12 Si1 124.1(4)
C16 C12 Ru1 70.4(3)
C13 C12 Ru1 70.1(3)
Si1 C12 Ru1 121.2(2)
C12 C13 C14 109.3(5)
C12 C13 Ru1 71.2(3)
C14 C13 Ru1 70.8(3)
C12 C13 H13 125.4
C14 C13 H13 125.4
Ru1 C13 H13 125.4
C15 C14 C13 107.5(5)
C15 C14 Ru1 71.0(3)
C13 C14 Ru1 70.7(3)
C15 C14 H14 126.2
C13 C14 H14 126.2
Ru1 C14 H14 126.2
C14 C15 C16 108.2(5)
C14 C15 Ru1 71.2(3)
C16 C15 Ru1 70.7(3)
C14 C15 H15 125.9
C16 C15 H15 125.9
Ru1 C15 H15 125.9
C12 C16 C15 109.1(5)
C12 C16 Ru1 71.5(3)
C15 C16 Ru1 70.6(3)
C12 C16 H16 125.4
C15 C16 H16 125.4
Ru1 C16 H16 125.4
C21 C17 C18 108.0(5)
C21 C17 Ru1 71.4(3)
C18 C17 Ru1 71.4(3)
C21 C17 H17 125.9
C18 C17 H17 125.9
Ru1 C17 H17 125.9
C19 C18 C17 107.8(5)
C19 C18 Ru1 70.8(3)
C17 C18 Ru1 70.1(3)
C19 C18 H18 126.1
C17 C18 H18 126.1
Ru1 C18 H18 126.1
C20 C19 C18 108.0(5)
C20 C19 Ru1 70.4(3)
C18 C19 Ru1 71.1(3)
C20 C19 H19 126.0
C18 C19 H19 126.0
Ru1 C19 H19 126.0
C19 C20 C21 108.7(5)
C19 C20 Ru1 71.8(3)
C21 C20 Ru1 71.4(3)
C19 C20 H20 125.6
C21 C20 H20 125.6
Ru1 C20 H20 125.6
C17 C21 C20 107.6(5)
C17 C21 Ru1 70.6(3)
C20 C21 Ru1 70.1(3)
C17 C21 H21 126.2
C20 C21 H21 126.2
Ru1 C21 H21 126.2
C37 Ru2 C40 155.4(2)
C37 Ru2 C42 112.6(2)
C40 Ru2 C42 64.0(2)
C37 Ru2 C34 64.4(2)
C40 Ru2 C34 129.3(2)
C42 Ru2 C34 155.8(2)
C37 Ru2 C39 164.8(2)
C40 Ru2 C39 38.5(2)
C42 Ru2 C39 63.9(2)
C34 Ru2 C39 112.2(2)
C37 Ru2 C41 123.9(2)
C40 Ru2 C41 37.7(2)
C42 Ru2 C41 38.17(19)
C34 Ru2 C41 164.4(2)
C39 Ru2 C41 63.5(2)
C37 Ru2 C36 37.8(2)
C40 Ru2 C36 123.6(2)
C42 Ru2 C36 129.7(2)
C34 Ru2 C36 64.1(2)
C39 Ru2 C36 156.1(2)
C41 Ru2 C36 113.1(2)
C37 Ru2 C35 63.6(2)
C40 Ru2 C35 112.7(2)
C42 Ru2 C35 164.8(2)
C34 Ru2 C35 38.12(19)
C39 Ru2 C35 123.8(2)
C41 Ru2 C35 130.0(2)
C36 Ru2 C35 38.1(2)
C37 Ru2 C33 38.89(19)
C40 Ru2 C33 164.6(2)
C42 Ru2 C33 122.8(2)
C34 Ru2 C33 38.97(19)
C39 Ru2 C33 128.9(2)
C41 Ru2 C33 155.8(2)
C36 Ru2 C33 64.6(2)
C35 Ru2 C33 64.5(2)
C37 Ru2 C38 130.3(2)
C40 Ru2 C38 63.7(2)
C42 Ru2 C38 38.53(19)
C34 Ru2 C38 123.2(2)
C39 Ru2 C38 37.5(2)
C41 Ru2 C38 63.6(2)
C36 Ru2 C38 165.2(2)
C35 Ru2 C38 155.4(2)
C33 Ru2 C38 111.9(2)
C22 Fe2 C27 87.6(2)
C22 Fe2 C23 42.2(2)
C27 Fe2 C23 107.7(2)
C22 Fe2 C28 108.8(2)
C27 Fe2 C28 42.5(2)
C23 Fe2 C28 99.0(2)
C22 Fe2 C31 108.9(2)
C27 Fe2 C31 41.5(2)
C23 Fe2 C31 145.2(2)
C28 Fe2 C31 69.1(2)
C22 Fe2 C26 42.2(2)
C27 Fe2 C26 110.0(2)
C23 Fe2 C26 69.6(2)
C28 Fe2 C26 147.3(2)
C31 Fe2 C26 102.3(2)
C22 Fe2 C24 69.9(2)
C27 Fe2 C24 148.1(2)
C23 Fe2 C24 40.7(2)
C28 Fe2 C24 123.2(2)
C31 Fe2 C24 167.7(2)
C26 Fe2 C24 68.3(2)
C22 Fe2 C25 69.6(2)
C27 Fe2 C25 150.2(2)
C23 Fe2 C25 68.2(2)
C28 Fe2 C25 163.1(2)
C31 Fe2 C25 127.7(2)
C26 Fe2 C25 40.2(2)
C24 Fe2 C25 40.0(2)
C22 Fe2 C29 149.6(2)
C27 Fe2 C29 70.2(2)
C23 Fe2 C29 124.6(2)
C28 Fe2 C29 40.9(2)
C31 Fe2 C29 67.9(2)
C26 Fe2 C29 165.6(2)
C24 Fe2 C29 119.7(2)
C25 Fe2 C29 137.6(2)
C22 Fe2 C30 149.1(2)
C27 Fe2 C30 69.7(2)
C23 Fe2 C30 164.4(2)
C28 Fe2 C30 68.4(2)
C31 Fe2 C30 40.4(2)
C26 Fe2 C30 125.9(2)
C24 Fe2 C30 138.7(2)
C25 Fe2 C30 122.0(2)
C29 Fe2 C30 39.9(2)
C22 Fe2 Si2 43.81(15)
C27 Fe2 Si2 43.82(14)
C23 Fe2 Si2 73.04(15)
C28 Fe2 Si2 73.94(15)
C31 Fe2 Si2 72.21(15)
C26 Fe2 Si2 73.38(15)
C24 Fe2 Si2 110.94(16)
C25 Fe2 Si2 110.71(15)
C29 Fe2 Si2 111.65(16)
C30 Fe2 Si2 110.35(16)
C33 Si2 C32 110.7(3)
C33 Si2 C22 112.7(2)
C32 Si2 C22 111.4(3)
C33 Si2 C27 113.3(2)
C32 Si2 C27 113.0(2)
C22 Si2 C27 94.9(2)
C33 Si2 Fe2 124.07(19)
C32 Si2 Fe2 125.26(19)
C22 Si2 Fe2 47.46(15)
C27 Si2 Fe2 47.46(15)
C23 C22 C26 105.4(4)
C23 C22 Si2 118.7(4)
C26 C22 Si2 119.5(4)
C23 C22 Fe2 69.0(3)
C26 C22 Fe2 69.9(3)
Si2 C22 Fe2 88.7(2)
C24 C23 C22 109.4(5)
C24 C23 Fe2 72.1(3)
C22 C23 Fe2 68.8(3)
C24 C23 H23 125.3
C22 C23 H23 125.3
Fe2 C23 H23 125.3
C25 C24 C23 107.6(5)
C25 C24 Fe2 70.0(3)
C23 C24 Fe2 67.3(3)
C25 C24 H24 126.2
C23 C24 H24 126.2
Fe2 C24 H24 126.2
C24 C25 C26 109.1(5)
C24 C25 Fe2 70.0(3)
C26 C25 Fe2 68.5(3)
C24 C25 H25 125.4
C26 C25 H25 125.4
Fe2 C25 H25 125.4
C25 C26 C22 108.5(5)
C25 C26 Fe2 71.3(3)
C22 C26 Fe2 67.8(3)
C25 C26 H26 125.7
C22 C26 H26 125.7
Fe2 C26 H26 125.7
C31 C27 C28 105.3(5)
C31 C27 Si2 118.3(4)
C28 C27 Si2 120.2(4)
C31 C27 Fe2 69.9(3)
C28 C27 Fe2 69.3(3)
Si2 C27 Fe2 88.7(2)
C29 C28 C27 108.5(5)
C29 C28 Fe2 71.6(3)
C27 C28 Fe2 68.2(3)
C29 C28 H28 125.8
C27 C28 H28 125.8
Fe2 C28 H28 125.8
C30 C29 C28 108.2(5)
C30 C29 Fe2 70.5(3)
C28 C29 Fe2 67.5(3)
C30 C29 H29 125.9
C28 C29 H29 125.9
Fe2 C29 H29 125.9
C29 C30 C31 107.4(5)
C29 C30 Fe2 69.7(3)
C31 C30 Fe2 67.4(3)
C29 C30 H30 126.3
C31 C30 H30 126.3
Fe2 C30 H30 126.3
C27 C31 C30 110.6(5)
C27 C31 Fe2 68.7(3)
C30 C31 Fe2 72.2(3)
C27 C31 H31 124.7
C30 C31 H31 124.7
Fe2 C31 H31 124.7
Si2 C32 H32A 109.5
Si2 C32 H32B 109.5
H32A C32 H32B 109.5
Si2 C32 H32C 109.5
H32A C32 H32C 109.5
H32B C32 H32C 109.5
C37 C33 C34 105.2(5)
C37 C33 Si2 124.0(4)
C34 C33 Si2 130.7(4)
C37 C33 Ru2 69.4(3)
C34 C33 Ru2 69.6(3)
Si2 C33 Ru2 122.2(2)
C35 C34 C33 108.7(5)
C35 C34 Ru2 71.6(3)
C33 C34 Ru2 71.5(3)
C35 C34 H34 125.6
C33 C34 H34 125.6
Ru2 C34 H34 125.6
C34 C35 C36 108.3(5)
C34 C35 Ru2 70.3(3)
C36 C35 Ru2 70.8(3)
C34 C35 H35 125.8
C36 C35 H35 125.8
Ru2 C35 H35 125.8
C37 C36 C35 108.0(5)
C37 C36 Ru2 70.4(3)
C35 C36 Ru2 71.1(3)
C37 C36 H36 126.0
C35 C36 H36 126.0
Ru2 C36 H36 126.0
C36 C37 C33 109.7(5)
C36 C37 Ru2 71.8(3)
C33 C37 Ru2 71.7(3)
C36 C37 H37 125.1
C33 C37 H37 125.1
Ru2 C37 H37 125.1
C39 C38 C42 108.0(5)
C39 C38 Ru2 70.5(3)
C42 C38 Ru2 70.2(3)
C39 C38 H38 126.0
C42 C38 H38 126.0
Ru2 C38 H38 126.0
C38 C39 C40 108.5(5)
C38 C39 Ru2 72.0(3)
C40 C39 Ru2 70.4(3)
C38 C39 H39 125.7
C40 C39 H39 125.7
Ru2 C39 H39 125.7
C41 C40 C39 107.7(5)
C41 C40 Ru2 71.6(3)
C39 C40 Ru2 71.1(3)
C41 C40 H40 126.1
C39 C40 H40 126.1
Ru2 C40 H40 126.1
C40 C41 C42 109.0(5)
C40 C41 Ru2 70.7(3)
C42 C41 Ru2 71.0(3)
C40 C41 H41 125.5
C42 C41 H41 125.5
Ru2 C41 H41 125.5
C41 C42 C38 106.8(5)
C41 C42 Ru2 70.8(3)
C38 C42 Ru2 71.2(3)
C41 C42 H42 126.5
C38 C42 H42 126.5
Ru2 C42 H42 126.5

loop_
_geom_bond_atom_site_label_1
_geom_bond_atom_site_label_2
_geom_bond_distance
Ru1 C17 2.174(5)
Ru1 C20 2.168(5)
Ru1 C15 2.181(5)
Ru1 C14 2.184(5)
Ru1 C13 2.182(6)
Ru1 C21 2.185(6)
Ru1 C19 2.187(5)
Ru1 C16 2.181(5)
Ru1 C12 2.196(5)
Ru1 C18 2.191(5)
Fe1 C6 2.012(5)
Fe1 C1 2.010(5)
Fe1 C10 2.026(5)
Fe1 C5 2.028(5)
Fe1 C2 2.036(5)
Fe1 C7 2.039(5)
Fe1 C4 2.076(6)
Fe1 C9 2.081(5)
Fe1 C8 2.084(5)
Fe1 C3 2.075(5)
Fe1 Si1 2.7228(16)
Si1 C12 1.855(5)
Si1 C11 1.855(5)
Si1 C6 1.886(5)
Si1 C1 1.891(5)
C1 C5 1.441(7)
C1 C2 1.453(7)
C2 C3 1.431(8)
C2 H2 1.0000
C3 C4 1.408(8)
C3 H3 1.0000
C4 C5 1.437(7)
C4 H4 1.0000
C5 H5 1.0000
C6 C10 1.445(7)
C6 C7 1.446(7)
C7 C8 1.420(7)
C7 H7 1.0000
C8 C9 1.422(7)
C8 H8 1.0000
C9 C10 1.434(7)
C9 H9 1.0000
C10 H10 1.0000
C11 H11A 0.9800
C11 H11B 0.9800
C11 H11C 0.9800
C12 C16 1.427(7)
C12 C13 1.451(7)
C13 C14 1.437(7)
C13 H13 1.0000
C14 C15 1.411(7)
C14 H14 1.0000
C15 C16 1.446(7)
C15 H15 1.0000
C16 H16 1.0000
C17 C21 1.420(8)
C17 C18 1.439(7)
C17 H17 1.0000
C18 C19 1.428(7)
C18 H18 1.0000
C19 C20 1.412(7)
C19 H19 1.0000
C20 C21 1.435(7)
C20 H20 1.0000
C21 H21 1.0000
Ru2 C37 2.168(5)
Ru2 C40 2.170(5)
Ru2 C42 2.185(5)
Ru2 C34 2.172(5)
Ru2 C39 2.179(6)
Ru2 C41 2.182(5)
Ru2 C36 2.186(5)
Ru2 C35 2.190(5)
Ru2 C33 2.198(5)
Ru2 C38 2.198(5)
Fe2 C22 2.014(5)
Fe2 C27 2.014(5)
Fe2 C23 2.016(5)
Fe2 C28 2.030(5)
Fe2 C31 2.030(5)
Fe2 C26 2.042(5)
Fe2 C24 2.080(5)
Fe2 C25 2.080(5)
Fe2 C29 2.084(5)
Fe2 C30 2.094(5)
Fe2 Si2 2.7328(16)
Si2 C33 1.841(6)
Si2 C32 1.858(5)
Si2 C22 1.892(5)
Si2 C27 1.893(5)
C22 C23 1.450(7)
C22 C26 1.462(7)
C23 C24 1.425(7)
C23 H23 1.0000
C24 C25 1.422(7)
C24 H24 1.0000
C25 C26 1.417(7)
C25 H25 1.0000
C26 H26 1.0000
C27 C31 1.431(7)
C27 C28 1.464(7)
C28 C29 1.439(7)
C28 H28 1.0000
C29 C30 1.424(8)
C29 H29 1.0000
C30 C31 1.426(7)
C30 H30 1.0000
C31 H31 1.0000
C32 H32A 0.9800
C32 H32B 0.9800
C32 H32C 0.9800
C33 C37 1.453(7)
C33 C34 1.458(7)
C34 C35 1.424(7)
C34 H34 1.0000
C35 C36 1.429(8)
C35 H35 1.0000
C36 C37 1.411(8)
C36 H36 1.0000
C37 H37 1.0000
C38 C39 1.407(8)
C38 C42 1.446(7)
C38 H38 1.0000
C39 C40 1.434(7)
C39 H39 1.0000
C40 C41 1.407(7)
C40 H40 1.0000
C41 C42 1.428(7)
C41 H41 1.0000
C42 H42 1.0000

loop_
_geom_torsion_atom_site_label_1
_geom_torsion_atom_site_label_2
_geom_torsion_atom_site_label_3
_geom_torsion_atom_site_label_4
_geom_torsion
C6 Fe1 Si1 C12 -90.3(3)
C1 Fe1 Si1 C12 91.0(3)
C10 Fe1 Si1 C12 -125.9(3)
C5 Fe1 Si1 C12 127.5(3)
C2 Fe1 Si1 C12 54.7(3)
C7 Fe1 Si1 C12 -53.9(3)
C4 Fe1 Si1 C12 112.7(3)
C9 Fe1 Si1 C12 -111.0(3)
C8 Fe1 Si1 C12 -68.1(3)
C3 Fe1 Si1 C12 70.0(3)
C6 Fe1 Si1 C11 89.6(3)
C1 Fe1 Si1 C11 -89.1(3)
C10 Fe1 Si1 C11 54.0(3)
C5 Fe1 Si1 C11 -52.6(3)
C2 Fe1 Si1 C11 -125.4(3)
C7 Fe1 Si1 C11 126.1(3)
C4 Fe1 Si1 C11 -67.4(3)
C9 Fe1 Si1 C11 68.9(3)
C8 Fe1 Si1 C11 111.9(3)
C3 Fe1 Si1 C11 -110.1(3)
C1 Fe1 Si1 C6 -178.7(3)
C10 Fe1 Si1 C6 -35.6(3)
C5 Fe1 Si1 C6 -142.3(3)
C2 Fe1 Si1 C6 145.0(3)
C7 Fe1 Si1 C6 36.4(3)
C4 Fe1 Si1 C6 -157.0(3)
C9 Fe1 Si1 C6 -20.7(3)
C8 Fe1 Si1 C6 22.2(3)
C3 Fe1 Si1 C6 160.3(3)
C6 Fe1 Si1 C1 178.7(3)
C10 Fe1 Si1 C1 143.1(3)
C5 Fe1 Si1 C1 36.5(2)
C2 Fe1 Si1 C1 -36.3(3)
C7 Fe1 Si1 C1 -144.8(3)
C4 Fe1 Si1 C1 21.7(3)
C9 Fe1 Si1 C1 158.0(3)
C8 Fe1 Si1 C1 -159.1(3)
C3 Fe1 Si1 C1 -21.0(3)
C12 Si1 C1 C5 178.2(4)
C11 Si1 C1 C5 52.4(5)
C6 Si1 C1 C5 -64.9(5)
Fe1 Si1 C1 C5 -65.8(4)
C12 Si1 C1 C2 -50.1(5)
C11 Si1 C1 C2 -175.9(4)
C6 Si1 C1 C2 66.8(4)
Fe1 Si1 C1 C2 65.9(4)
C12 Si1 C1 Fe1 -116.0(2)
C11 Si1 C1 Fe1 118.3(2)
C6 Si1 C1 Fe1 0.9(2)
C6 Fe1 C1 C5 120.7(3)
C10 Fe1 C1 C5 84.0(3)
C2 Fe1 C1 C5 -116.2(5)
C7 Fe1 C1 C5 157.2(3)
C4 Fe1 C1 C5 -36.9(3)
C9 Fe1 C1 C5 77.8(5)
C8 Fe1 C1 C5 162.6(4)
C3 Fe1 C1 C5 -79.3(3)
Si1 Fe1 C1 C5 121.5(4)
C6 Fe1 C1 C2 -123.1(3)
C10 Fe1 C1 C2 -159.8(3)
C5 Fe1 C1 C2 116.2(4)
C7 Fe1 C1 C2 -86.6(3)
C4 Fe1 C1 C2 79.3(3)
C9 Fe1 C1 C2 -166.0(4)
C8 Fe1 C1 C2 -81.2(5)
C3 Fe1 C1 C2 37.0(3)
Si1 Fe1 C1 C2 -122.2(4)
C6 Fe1 C1 Si1 -0.9(2)
C10 Fe1 C1 Si1 -37.6(3)
C5 Fe1 C1 Si1 -121.5(4)
C2 Fe1 C1 Si1 122.2(4)
C7 Fe1 C1 Si1 35.7(2)
C4 Fe1 C1 Si1 -158.5(3)
C9 Fe1 C1 Si1 -43.8(5)
C8 Fe1 C1 Si1 41.0(5)
C3 Fe1 C1 Si1 159.2(3)
C5 C1 C2 C3 1.3(6)
Si1 C1 C2 C3 -135.9(4)
Fe1 C1 C2 C3 -59.7(4)
C5 C1 C2 Fe1 61.0(3)
Si1 C1 C2 Fe1 -76.2(3)
C6 Fe1 C2 C3 -177.2(3)
C1 Fe1 C2 C3 120.0(5)
C10 Fe1 C2 C3 156.8(4)
C5 Fe1 C2 C3 80.3(4)
C7 Fe1 C2 C3 -134.3(4)
C4 Fe1 C2 C3 36.2(3)
C9 Fe1 C2 C3 -89.3(9)
C8 Fe1 C2 C3 -98.4(4)
Si1 Fe1 C2 C3 157.9(4)
C6 Fe1 C2 C1 62.8(4)
C10 Fe1 C2 C1 36.7(6)
C5 Fe1 C2 C1 -39.8(3)
C7 Fe1 C2 C1 105.6(3)
C4 Fe1 C2 C1 -83.9(3)
C9 Fe1 C2 C1 150.7(8)
C8 Fe1 C2 C1 141.6(3)
C3 Fe1 C2 C1 -120.0(5)
Si1 Fe1 C2 C1 37.8(3)
C1 C2 C3 C4 -0.8(6)
Fe1 C2 C3 C4 -58.6(4)
C1 C2 C3 Fe1 57.8(4)
C6 Fe1 C3 C4 126.2(5)
C1 Fe1 C3 C4 82.6(3)
C10 Fe1 C3 C4 -7.0(10)
C5 Fe1 C3 C4 37.7(3)
C2 Fe1 C3 C4 120.8(5)
C7 Fe1 C3 C4 -177.9(3)
C9 Fe1 C3 C4 -80.7(5)
C8 Fe1 C3 C4 -129.2(3)
Si1 Fe1 C3 C4 98.0(3)
C6 Fe1 C3 C2 5.4(7)
C1 Fe1 C3 C2 -38.2(3)
C10 Fe1 C3 C2 -127.8(8)
C5 Fe1 C3 C2 -83.1(4)
C7 Fe1 C3 C2 61.3(4)
C4 Fe1 C3 C2 -120.8(5)
C9 Fe1 C3 C2 158.6(4)
C8 Fe1 C3 C2 110.1(4)
Si1 Fe1 C3 C2 -22.8(4)
C2 C3 C4 C5 0.0(6)
Fe1 C3 C4 C5 -57.4(4)
C2 C3 C4 Fe1 57.4(4)
C6 Fe1 C4 C3 -129.6(4)
C1 Fe1 C4 C3 -82.3(3)
C10 Fe1 C4 C3 177.7(3)
C5 Fe1 C4 C3 -120.0(4)
C2 Fe1 C4 C3 -37.1(3)
C7 Fe1 C4 C3 7.1(11)
C9 Fe1 C4 C3 129.4(3)
C8 Fe1 C4 C3 82.9(4)
Si1 Fe1 C4 C3 -98.1(3)
C6 Fe1 C4 C5 -9.6(5)
C1 Fe1 C4 C5 37.7(3)
C10 Fe1 C4 C5 -62.3(4)
C2 Fe1 C4 C5 82.9(3)
C7 Fe1 C4 C5 127.1(9)
C9 Fe1 C4 C5 -110.6(3)
C8 Fe1 C4 C5 -157.1(3)
C3 Fe1 C4 C5 120.0(4)
Si1 Fe1 C4 C5 21.8(3)
C3 C4 C5 C1 0.8(6)
Fe1 C4 C5 C1 -58.1(4)
C3 C4 C5 Fe1 58.8(4)
C2 C1 C5 C4 -1.2(6)
Si1 C1 C5 C4 136.3(4)
Fe1 C1 C5 C4 59.8(4)
C2 C1 C5 Fe1 -61.1(4)
Si1 C1 C5 Fe1 76.4(3)
C6 Fe1 C5 C4 174.8(3)
C1 Fe1 C5 C4 -120.5(4)
C10 Fe1 C5 C4 132.2(3)
C2 Fe1 C5 C4 -80.4(3)
C7 Fe1 C5 C4 -160.9(3)
C9 Fe1 C5 C4 96.4(3)
C8 Fe1 C5 C4 95.4(9)
C3 Fe1 C5 C4 -36.6(3)
Si1 Fe1 C5 C4 -158.7(3)
C6 Fe1 C5 C1 -64.8(3)
C10 Fe1 C5 C1 -107.3(3)
C2 Fe1 C5 C1 40.0(3)
C7 Fe1 C5 C1 -40.5(5)
C4 Fe1 C5 C1 120.5(4)
C9 Fe1 C5 C1 -143.1(3)
C8 Fe1 C5 C1 -144.1(8)
C3 Fe1 C5 C1 83.9(3)
Si1 Fe1 C5 C1 -38.3(3)
C12 Si1 C6 C10 -178.4(4)
C11 Si1 C6 C10 -52.8(5)
C1 Si1 C6 C10 64.3(4)
Fe1 Si1 C6 C10 65.2(4)
C12 Si1 C6 C7 50.2(5)
C11 Si1 C6 C7 175.8(4)
C1 Si1 C6 C7 -67.2(5)
Fe1 Si1 C6 C7 -66.2(4)
C12 Si1 C6 Fe1 116.4(2)
C11 Si1 C6 Fe1 -118.0(2)
C1 Si1 C6 Fe1 -0.9(2)
C1 Fe1 C6 C10 -122.3(3)
C5 Fe1 C6 C10 -85.2(3)
C2 Fe1 C6 C10 -159.0(3)
C7 Fe1 C6 C10 115.1(4)
C4 Fe1 C6 C10 -78.6(5)
C9 Fe1 C6 C10 36.3(3)
C8 Fe1 C6 C10 78.9(3)
C3 Fe1 C6 C10 -162.7(4)
Si1 Fe1 C6 C10 -123.2(4)
C1 Fe1 C6 C7 122.6(3)
C10 Fe1 C6 C7 -115.1(4)
C5 Fe1 C6 C7 159.7(3)
C2 Fe1 C6 C7 85.9(3)
C4 Fe1 C6 C7 166.3(4)
C9 Fe1 C6 C7 -78.8(3)
C8 Fe1 C6 C7 -36.2(3)
C3 Fe1 C6 C7 82.2(5)
Si1 Fe1 C6 C7 121.7(3)
C1 Fe1 C6 Si1 0.9(2)
C10 Fe1 C6 Si1 123.2(4)
C5 Fe1 C6 Si1 38.0(2)
C2 Fe1 C6 Si1 -35.8(3)
C7 Fe1 C6 Si1 -121.7(3)
C4 Fe1 C6 Si1 44.6(5)
C9 Fe1 C6 Si1 159.6(3)
C8 Fe1 C6 Si1 -157.8(3)
C3 Fe1 C6 Si1 -39.5(5)
C10 C6 C7 C8 -1.7(6)
Si1 C6 C7 C8 136.2(4)
Fe1 C6 C7 C8 59.6(4)
C10 C6 C7 Fe1 -61.4(3)
Si1 C6 C7 Fe1 76.6(3)
C6 Fe1 C7 C8 -121.1(4)
C1 Fe1 C7 C8 175.8(3)
C10 Fe1 C7 C8 -80.5(3)
C5 Fe1 C7 C8 -156.9(3)
C2 Fe1 C7 C8 132.6(3)
C4 Fe1 C7 C8 91.1(9)
C9 Fe1 C7 C8 -36.4(3)
C3 Fe1 C7 C8 96.8(3)
Si1 Fe1 C7 C8 -159.2(3)
C1 Fe1 C7 C6 -63.2(3)
C10 Fe1 C7 C6 40.5(3)
C5 Fe1 C7 C6 -35.9(5)
C2 Fe1 C7 C6 -106.3(3)
C4 Fe1 C7 C6 -147.8(9)
C9 Fe1 C7 C6 84.6(3)
C8 Fe1 C7 C6 121.1(4)
C3 Fe1 C7 C6 -142.1(3)
Si1 Fe1 C7 C6 -38.1(3)
C6 C7 C8 C9 0.8(6)
Fe1 C7 C8 C9 58.3(4)
C6 C7 C8 Fe1 -57.5(4)
C6 Fe1 C8 C7 37.5(3)
C1 Fe1 C8 C7 -7.9(5)
C10 Fe1 C8 C7 82.6(3)
C5 Fe1 C8 C7 122.1(8)
C2 Fe1 C8 C7 -62.7(4)
C4 Fe1 C8 C7 -159.8(3)
C9 Fe1 C8 C7 120.8(4)
C3 Fe1 C8 C7 -111.8(3)
Si1 Fe1 C8 C7 21.3(3)
C6 Fe1 C8 C9 -83.3(3)
C1 Fe1 C8 C9 -128.7(4)
C10 Fe1 C8 C9 -38.2(3)
C5 Fe1 C8 C9 1.2(10)
C2 Fe1 C8 C9 176.5(3)
C7 Fe1 C8 C9 -120.8(4)
C4 Fe1 C8 C9 79.4(4)
C3 Fe1 C8 C9 127.3(3)
Si1 Fe1 C8 C9 -99.5(3)
C7 C8 C9 C10 0.5(6)
Fe1 C8 C9 C10 57.8(4)
C7 C8 C9 Fe1 -57.3(4)
C6 Fe1 C9 C8 81.5(3)
C1 Fe1 C9 C8 127.7(4)
C10 Fe1 C9 C8 118.8(5)
C5 Fe1 C9 C8 -179.6(3)
C2 Fe1 C9 C8 -11.5(10)
C7 Fe1 C9 C8 36.7(3)
C4 Fe1 C9 C8 -131.1(3)
C3 Fe1 C9 C8 -84.8(4)
Si1 Fe1 C9 C8 96.6(3)
C6 Fe1 C9 C10 -37.3(3)
C1 Fe1 C9 C10 8.9(6)
C5 Fe1 C9 C10 61.6(4)
C2 Fe1 C9 C10 -130.3(8)
C7 Fe1 C9 C10 -82.1(3)
C4 Fe1 C9 C10 110.1(4)
C8 Fe1 C9 C10 -118.8(5)
C3 Fe1 C9 C10 156.5(4)
Si1 Fe1 C9 C10 -22.2(4)
C8 C9 C10 C6 -1.6(6)
Fe1 C9 C10 C6 57.8(4)
C8 C9 C10 Fe1 -59.4(4)
C7 C6 C10 C9 2.0(6)
Si1 C6 C10 C9 -135.3(4)
Fe1 C6 C10 C9 -59.7(4)
C7 C6 C10 Fe1 61.7(3)
Si1 C6 C10 Fe1 -75.6(3)
C6 Fe1 C10 C9 121.4(5)
C1 Fe1 C10 C9 -175.3(3)
C5 Fe1 C10 C9 -132.9(3)
C2 Fe1 C10 C9 159.6(4)
C7 Fe1 C10 C9 80.9(3)
C4 Fe1 C10 C9 -96.7(4)
C8 Fe1 C10 C9 37.4(3)
C3 Fe1 C10 C9 -91.3(9)
Si1 Fe1 C10 C9 158.5(3)
C1 Fe1 C10 C6 63.4(4)
C5 Fe1 C10 C6 105.7(3)
C2 Fe1 C10 C6 38.2(6)
C7 Fe1 C10 C6 -40.4(3)
C4 Fe1 C10 C6 141.9(3)
C9 Fe1 C10 C6 -121.4(5)
C8 Fe1 C10 C6 -84.0(3)
C3 Fe1 C10 C6 147.4(7)
Si1 Fe1 C10 C6 37.2(3)
C11 Si1 C12 C16 -175.8(5)
C6 Si1 C12 C16 -48.9(6)
C1 Si1 C12 C16 57.3(6)
Fe1 Si1 C12 C16 4.1(6)
C11 Si1 C12 C13 -0.1(6)
C6 Si1 C12 C13 126.9(5)
C1 Si1 C12 C13 -126.9(5)
Fe1 Si1 C12 C13 179.9(4)
C11 Si1 C12 Ru1 -86.0(3)
C6 Si1 C12 Ru1 40.9(4)
C1 Si1 C12 Ru1 147.1(3)
Fe1 Si1 C12 Ru1 93.9(3)
C17 Ru1 C12 C16 117.4(3)
C20 Ru1 C12 C16 47.6(8)
C15 Ru1 C12 C16 -37.3(3)
C14 Ru1 C12 C16 -79.1(3)
C13 Ru1 C12 C16 -115.9(4)
C21 Ru1 C12 C16 77.8(4)
C19 Ru1 C12 C16 -168.3(4)
C18 Ru1 C12 C16 159.0(3)
C17 Ru1 C12 C13 -126.7(3)
C20 Ru1 C12 C13 163.5(6)
C15 Ru1 C12 C13 78.6(3)
C14 Ru1 C12 C13 36.8(3)
C21 Ru1 C12 C13 -166.3(3)
C19 Ru1 C12 C13 -52.4(6)
C16 Ru1 C12 C13 115.9(4)
C18 Ru1 C12 C13 -85.1(4)
C17 Ru1 C12 Si1 -8.1(4)
C20 Ru1 C12 Si1 -78.0(8)
C15 Ru1 C12 Si1 -162.8(4)
C14 Ru1 C12 Si1 155.3(4)
C13 Ru1 C12 Si1 118.6(5)
C21 Ru1 C12 Si1 -47.7(4)
C19 Ru1 C12 Si1 66.1(6)
C16 Ru1 C12 Si1 -125.5(5)
C18 Ru1 C12 Si1 33.5(4)
C16 C12 C13 C14 0.9(6)
Si1 C12 C13 C14 -175.7(4)
Ru1 C12 C13 C14 -60.9(4)
C16 C12 C13 Ru1 61.8(4)
Si1 C12 C13 Ru1 -114.8(4)
C17 Ru1 C13 C12 74.6(4)
C20 Ru1 C13 C12 -169.2(4)
C15 Ru1 C13 C12 -81.7(3)
C14 Ru1 C13 C12 -119.2(5)
C21 Ru1 C13 C12 42.4(9)
C19 Ru1 C13 C12 157.0(3)
C16 Ru1 C13 C12 -38.3(3)
C18 Ru1 C13 C12 115.5(3)
C17 Ru1 C13 C14 -166.2(3)
C20 Ru1 C13 C14 -50.0(6)
C15 Ru1 C13 C14 37.4(3)
C21 Ru1 C13 C14 161.6(7)
C19 Ru1 C13 C14 -83.8(4)
C16 Ru1 C13 C14 80.9(3)
C12 Ru1 C13 C14 119.2(5)
C18 Ru1 C13 C14 -125.3(3)
C12 C13 C14 C15 -0.8(6)
Ru1 C13 C14 C15 -61.9(4)
C12 C13 C14 Ru1 61.1(4)
C17 Ru1 C14 C15 160.3(7)
C20 Ru1 C14 C15 -84.8(4)
C13 Ru1 C14 C15 117.2(5)
C21 Ru1 C14 C15 -50.4(6)
C19 Ru1 C14 C15 -126.1(3)
C16 Ru1 C14 C15 37.9(3)
C12 Ru1 C14 C15 80.2(3)
C18 Ru1 C14 C15 -166.3(3)
C17 Ru1 C14 C13 43.1(9)
C20 Ru1 C14 C13 158.0(3)
C15 Ru1 C14 C13 -117.2(5)
C21 Ru1 C14 C13 -167.6(4)
C19 Ru1 C14 C13 116.7(3)
C16 Ru1 C14 C13 -79.3(4)
C12 Ru1 C14 C13 -37.0(3)
C18 Ru1 C14 C13 76.5(4)
C13 C14 C15 C16 0.4(6)
Ru1 C14 C15 C16 -61.3(3)
C13 C14 C15 Ru1 61.7(4)
C17 Ru1 C15 C14 -166.8(5)
C20 Ru1 C15 C14 115.6(3)
C13 Ru1 C15 C14 -38.1(3)
C21 Ru1 C15 C14 157.8(3)
C19 Ru1 C15 C14 75.2(4)
C16 Ru1 C15 C14 -118.0(5)
C12 Ru1 C15 C14 -81.4(3)
C18 Ru1 C15 C14 41.2(9)
C17 Ru1 C15 C16 -48.8(7)
C20 Ru1 C15 C16 -126.4(3)
C14 Ru1 C15 C16 118.0(5)
C13 Ru1 C15 C16 79.9(4)
C21 Ru1 C15 C16 -84.2(4)
C19 Ru1 C15 C16 -166.8(3)
C12 Ru1 C15 C16 36.6(3)
C18 Ru1 C15 C16 159.2(7)
C13 C12 C16 C15 -0.6(6)
Si1 C12 C16 C15 175.7(4)
Ru1 C12 C16 C15 60.9(4)
C13 C12 C16 Ru1 -61.6(4)
Si1 C12 C16 Ru1 114.8(4)
C14 C15 C16 C12 0.2(6)
Ru1 C15 C16 C12 -61.5(4)
C14 C15 C16 Ru1 61.7(3)
C17 Ru1 C16 C12 -82.2(4)
C20 Ru1 C16 C12 -164.9(3)
C15 Ru1 C16 C12 118.9(5)
C14 Ru1 C16 C12 82.0(3)
C13 Ru1 C16 C12 38.9(3)
C21 Ru1 C16 C12 -124.0(3)
C19 Ru1 C16 C12 161.5(7)
C18 Ru1 C16 C12 -47.1(7)
C17 Ru1 C16 C15 158.9(3)
C20 Ru1 C16 C15 76.2(4)
C14 Ru1 C16 C15 -36.9(3)
C13 Ru1 C16 C15 -80.0(4)
C21 Ru1 C16 C15 117.1(4)
C19 Ru1 C16 C15 42.6(9)
C12 Ru1 C16 C15 -118.9(5)
C18 Ru1 C16 C15 -166.0(5)
C20 Ru1 C17 C21 37.7(3)
C15 Ru1 C17 C21 -50.7(7)
C14 Ru1 C17 C21 160.4(7)
C13 Ru1 C17 C21 -166.3(3)
C19 Ru1 C17 C21 80.0(4)
C16 Ru1 C17 C21 -85.0(4)
C12 Ru1 C17 C21 -126.0(3)
C18 Ru1 C17 C21 117.2(5)
C20 Ru1 C17 C18 -79.5(4)
C15 Ru1 C17 C18 -167.9(5)
C14 Ru1 C17 C18 43.2(9)
C13 Ru1 C17 C18 76.5(4)
C21 Ru1 C17 C18 -117.2(5)
C19 Ru1 C17 C18 -37.3(3)
C16 Ru1 C17 C18 157.8(3)
C12 Ru1 C17 C18 116.8(4)
C21 C17 C18 C19 -1.3(7)
Ru1 C17 C18 C19 61.1(4)
C21 C17 C18 Ru1 -62.4(4)
C17 Ru1 C18 C19 -118.0(5)
C20 Ru1 C18 C19 -37.2(3)
C15 Ru1 C18 C19 44.5(9)
C14 Ru1 C18 C19 75.8(4)
C13 Ru1 C18 C19 116.6(3)
C21 Ru1 C18 C19 -80.3(4)
C16 Ru1 C18 C19 -168.3(5)
C12 Ru1 C18 C19 159.0(3)
C20 Ru1 C18 C17 80.8(4)
C15 Ru1 C18 C17 162.5(7)
C14 Ru1 C18 C17 -166.2(3)
C13 Ru1 C18 C17 -125.4(4)
C21 Ru1 C18 C17 37.6(3)
C19 Ru1 C18 C17 118.0(5)
C16 Ru1 C18 C17 -50.4(7)
C12 Ru1 C18 C17 -83.0(4)
C17 C18 C19 C20 0.3(6)
Ru1 C18 C19 C20 61.0(4)
C17 C18 C19 Ru1 -60.7(4)
C17 Ru1 C19 C20 -80.3(3)
C15 Ru1 C19 C20 76.7(4)
C14 Ru1 C19 C20 116.4(3)
C13 Ru1 C19 C20 158.3(3)
C21 Ru1 C19 C20 -37.8(3)
C16 Ru1 C19 C20 43.5(9)
C12 Ru1 C19 C20 -165.1(4)
C18 Ru1 C19 C20 -117.9(5)
C17 Ru1 C19 C18 37.6(3)
C20 Ru1 C19 C18 117.9(5)
C15 Ru1 C19 C18 -165.4(3)
C14 Ru1 C19 C18 -125.7(3)
C13 Ru1 C19 C18 -83.7(4)
C21 Ru1 C19 C18 80.1(4)
C16 Ru1 C19 C18 161.5(7)
C12 Ru1 C19 C18 -47.1(6)
C18 C19 C20 C21 0.8(6)
Ru1 C19 C20 C21 62.3(4)
C18 C19 C20 Ru1 -61.5(4)
C17 Ru1 C20 C19 80.5(3)
C15 Ru1 C20 C19 -125.1(3)
C14 Ru1 C20 C19 -83.7(4)
C13 Ru1 C20 C19 -48.9(6)
C21 Ru1 C20 C19 117.8(4)
C16 Ru1 C20 C19 -166.4(3)
C12 Ru1 C20 C19 157.0(6)
C18 Ru1 C20 C19 37.5(3)
C17 Ru1 C20 C21 -37.3(3)
C15 Ru1 C20 C21 117.1(3)
C14 Ru1 C20 C21 158.5(3)
C13 Ru1 C20 C21 -166.6(4)
C19 Ru1 C20 C21 -117.8(4)
C16 Ru1 C20 C21 75.8(4)
C12 Ru1 C20 C21 39.2(8)
C18 Ru1 C20 C21 -80.3(3)
C18 C17 C21 C20 1.7(7)
Ru1 C17 C21 C20 -60.7(4)
C18 C17 C21 Ru1 62.4(4)
C19 C20 C21 C17 -1.5(6)
Ru1 C20 C21 C17 61.0(4)
C19 C20 C21 Ru1 -62.5(4)
C20 Ru1 C21 C17 -117.9(5)
C15 Ru1 C21 C17 158.0(3)
C14 Ru1 C21 C17 -167.1(4)
C13 Ru1 C21 C17 42.0(9)
C19 Ru1 C21 C17 -80.7(3)
C16 Ru1 C21 C17 115.5(3)
C12 Ru1 C21 C17 74.7(4)
C18 Ru1 C21 C17 -38.1(3)
C17 Ru1 C21 C20 117.9(5)
C15 Ru1 C21 C20 -84.1(4)
C14 Ru1 C21 C20 -49.2(6)
C13 Ru1 C21 C20 159.9(7)
C19 Ru1 C21 C20 37.2(3)
C16 Ru1 C21 C20 -126.6(3)
C12 Ru1 C21 C20 -167.4(3)
C18 Ru1 C21 C20 79.8(3)
C22 Fe2 Si2 C33 -90.7(3)
C27 Fe2 Si2 C33 91.5(3)
C23 Fe2 Si2 C33 -127.5(2)
C28 Fe2 Si2 C33 127.6(3)
C31 Fe2 Si2 C33 54.9(2)
C26 Fe2 Si2 C33 -54.3(3)
C24 Fe2 Si2 C33 -112.4(3)
C25 Fe2 Si2 C33 -69.5(3)
C29 Fe2 Si2 C33 111.4(3)
C30 Fe2 Si2 C33 68.5(3)
C22 Fe2 Si2 C32 87.7(3)
C27 Fe2 Si2 C32 -90.1(3)
C23 Fe2 Si2 C32 50.9(3)
C28 Fe2 Si2 C32 -54.1(3)
C31 Fe2 Si2 C32 -126.7(3)
C26 Fe2 Si2 C32 124.1(3)
C24 Fe2 Si2 C32 65.9(3)
C25 Fe2 Si2 C32 108.9(3)
C29 Fe2 Si2 C32 -70.3(3)
C30 Fe2 Si2 C32 -113.1(3)
C27 Fe2 Si2 C22 -177.7(3)
C23 Fe2 Si2 C22 -36.8(3)
C28 Fe2 Si2 C22 -141.7(3)
C31 Fe2 Si2 C22 145.6(3)
C26 Fe2 Si2 C22 36.4(3)
C24 Fe2 Si2 C22 -21.7(3)
C25 Fe2 Si2 C22 21.2(3)
C29 Fe2 Si2 C22 -157.9(3)
C30 Fe2 Si2 C22 159.3(3)
C22 Fe2 Si2 C27 177.7(3)
C23 Fe2 Si2 C27 141.0(3)
C28 Fe2 Si2 C27 36.0(3)
C31 Fe2 Si2 C27 -36.6(3)
C26 Fe2 Si2 C27 -145.9(3)
C24 Fe2 Si2 C27 156.0(3)
C25 Fe2 Si2 C27 -161.1(3)
C29 Fe2 Si2 C27 19.8(3)
C30 Fe2 Si2 C27 -23.0(3)
C33 Si2 C22 C23 -178.8(4)
C32 Si2 C22 C23 -53.7(5)
C27 Si2 C22 C23 63.4(4)
Fe2 Si2 C22 C23 65.1(4)
C33 Si2 C22 C26 50.1(5)
C32 Si2 C22 C26 175.3(4)
C27 Si2 C22 C26 -67.6(4)
Fe2 Si2 C22 C26 -66.0(4)
C33 Si2 C22 Fe2 116.1(2)
C32 Si2 C22 Fe2 -118.8(2)
C27 Si2 C22 Fe2 -1.7(2)
C27 Fe2 C22 C23 -119.9(3)
C28 Fe2 C22 C23 -82.5(3)
C31 Fe2 C22 C23 -156.1(3)
C26 Fe2 C22 C23 116.3(4)
C24 Fe2 C22 C23 36.9(3)
C25 Fe2 C22 C23 79.7(3)
C29 Fe2 C22 C23 -77.8(5)
C30 Fe2 C22 C23 -161.8(4)
Si2 Fe2 C22 C23 -121.5(4)
C27 Fe2 C22 C26 123.8(3)
C23 Fe2 C22 C26 -116.3(4)
C28 Fe2 C22 C26 161.2(3)
C31 Fe2 C22 C26 87.6(3)
C24 Fe2 C22 C26 -79.4(3)
C25 Fe2 C22 C26 -36.6(3)
C29 Fe2 C22 C26 165.9(4)
C30 Fe2 C22 C26 82.0(5)
Si2 Fe2 C22 C26 122.2(4)
C27 Fe2 C22 Si2 1.6(2)
C23 Fe2 C22 Si2 121.5(4)
C28 Fe2 C22 Si2 39.0(3)
C31 Fe2 C22 Si2 -34.6(3)
C26 Fe2 C22 Si2 -122.2(4)
C24 Fe2 C22 Si2 158.4(3)
C25 Fe2 C22 Si2 -158.8(3)
C29 Fe2 C22 Si2 43.7(5)
C30 Fe2 C22 Si2 -40.3(5)
C26 C22 C23 C24 0.0(6)
Si2 C22 C23 C24 -137.1(4)
Fe2 C22 C23 C24 -60.8(4)
C26 C22 C23 Fe2 60.8(3)
Si2 C22 C23 Fe2 -76.3(3)
C22 Fe2 C23 C24 120.0(4)
C27 Fe2 C23 C24 -174.6(3)
C28 Fe2 C23 C24 -131.8(3)
C31 Fe2 C23 C24 162.2(4)
C26 Fe2 C23 C24 80.0(3)
C25 Fe2 C23 C24 36.8(3)
C29 Fe2 C23 C24 -96.9(3)
C30 Fe2 C23 C24 -96.8(8)
Si2 Fe2 C23 C24 158.1(3)
C27 Fe2 C23 C22 65.4(3)
C28 Fe2 C23 C22 108.2(3)
C31 Fe2 C23 C22 42.1(5)
C26 Fe2 C23 C22 -40.0(3)
C24 Fe2 C23 C22 -120.0(4)
C25 Fe2 C23 C22 -83.2(3)
C29 Fe2 C23 C22 143.1(3)
C30 Fe2 C23 C22 143.2(8)
Si2 Fe2 C23 C22 38.1(3)
C22 C23 C24 C25 0.3(6)
Fe2 C23 C24 C25 -58.6(4)
C22 C23 C24 Fe2 58.9(4)
C22 Fe2 C24 C25 81.8(3)
C27 Fe2 C24 C25 129.8(4)
C23 Fe2 C24 C25 120.1(4)
C28 Fe2 C24 C25 -178.3(3)
C31 Fe2 C24 C25 -5.0(11)
C26 Fe2 C24 C25 36.5(3)
C29 Fe2 C24 C25 -130.1(3)
C30 Fe2 C24 C25 -83.7(4)
Si2 Fe2 C24 C25 97.6(3)
C22 Fe2 C24 C23 -38.2(3)
C27 Fe2 C24 C23 9.7(5)
C28 Fe2 C24 C23 61.6(4)
C31 Fe2 C24 C23 -125.0(10)
C26 Fe2 C24 C23 -83.6(3)
C25 Fe2 C24 C23 -120.1(4)
C29 Fe2 C24 C23 109.8(3)
C30 Fe2 C24 C23 156.2(3)
Si2 Fe2 C24 C23 -22.4(3)
C23 C24 C25 C26 -0.5(6)
Fe2 C24 C25 C26 -57.4(4)
C23 C24 C25 Fe2 56.9(4)
C22 Fe2 C25 C24 -82.8(3)
C27 Fe2 C25 C24 -125.1(5)
C23 Fe2 C25 C24 -37.4(3)
C28 Fe2 C25 C24 4.9(9)
C31 Fe2 C25 C24 178.7(3)
C26 Fe2 C25 C24 -121.2(5)
C29 Fe2 C25 C24 80.5(5)
C30 Fe2 C25 C24 129.3(3)
Si2 Fe2 C25 C24 -98.3(3)
C22 Fe2 C25 C26 38.4(3)
C27 Fe2 C25 C26 -3.9(6)
C23 Fe2 C25 C26 83.8(4)
C28 Fe2 C25 C26 126.1(7)
C31 Fe2 C25 C26 -60.1(4)
C24 Fe2 C25 C26 121.2(5)
C29 Fe2 C25 C26 -158.3(4)
C30 Fe2 C25 C26 -109.5(4)
Si2 Fe2 C25 C26 22.9(4)
C24 C25 C26 C22 0.5(6)
Fe2 C25 C26 C22 -57.8(3)
C24 C25 C26 Fe2 58.3(4)
C23 C22 C26 C25 -0.3(6)
Si2 C22 C26 C25 136.4(4)
Fe2 C22 C26 C25 59.9(4)
C23 C22 C26 Fe2 -60.2(3)
Si2 C22 C26 Fe2 76.4(3)
C22 Fe2 C26 C25 -120.0(5)
C27 Fe2 C26 C25 177.9(3)
C23 Fe2 C26 C25 -80.0(4)
C28 Fe2 C26 C25 -154.3(4)
C31 Fe2 C26 C25 135.4(3)
C24 Fe2 C26 C25 -36.3(3)
C29 Fe2 C26 C25 89.7(9)
C30 Fe2 C26 C25 98.9(4)
Si2 Fe2 C26 C25 -157.6(4)
C27 Fe2 C26 C22 -62.1(4)
C23 Fe2 C26 C22 40.0(3)
C28 Fe2 C26 C22 -34.3(6)
C31 Fe2 C26 C22 -104.6(3)
C24 Fe2 C26 C22 83.7(3)
C25 Fe2 C26 C22 120.0(5)
C29 Fe2 C26 C22 -150.3(8)
C30 Fe2 C26 C22 -141.1(3)
Si2 Fe2 C26 C22 -37.7(3)
C33 Si2 C27 C31 -49.4(5)
C32 Si2 C27 C31 -176.3(4)
C22 Si2 C27 C31 67.9(4)
Fe2 Si2 C27 C31 66.3(4)
C33 Si2 C27 C28 179.3(4)
C32 Si2 C27 C28 52.4(5)
C22 Si2 C27 C28 -63.4(4)
Fe2 Si2 C27 C28 -65.1(4)
C33 Si2 C27 Fe2 -115.7(2)
C32 Si2 C27 Fe2 117.5(2)
C22 Si2 C27 Fe2 1.7(2)
C22 Fe2 C27 C31 -122.4(3)
C23 Fe2 C27 C31 -160.1(3)
C28 Fe2 C27 C31 116.0(4)
C26 Fe2 C27 C31 -85.9(3)
C24 Fe2 C27 C31 -166.7(4)
C25 Fe2 C27 C31 -83.2(5)
C29 Fe2 C27 C31 78.7(3)
C30 Fe2 C27 C31 36.1(3)
Si2 Fe2 C27 C31 -120.9(4)
C22 Fe2 C27 C28 121.6(3)
C23 Fe2 C27 C28 83.9(3)
C31 Fe2 C27 C28 -116.0(4)
C26 Fe2 C27 C28 158.1(3)
C24 Fe2 C27 C28 77.3(5)
C25 Fe2 C27 C28 160.8(4)
C29 Fe2 C27 C28 -37.3(3)
C30 Fe2 C27 C28 -79.8(3)
Si2 Fe2 C27 C28 123.2(4)
C22 Fe2 C27 Si2 -1.6(2)
C23 Fe2 C27 Si2 -39.2(3)
C28 Fe2 C27 Si2 -123.2(4)
C31 Fe2 C27 Si2 120.9(4)
C26 Fe2 C27 Si2 34.9(3)
C24 Fe2 C27 Si2 -45.9(5)
C25 Fe2 C27 Si2 37.6(5)
C29 Fe2 C27 Si2 -160.4(3)
C30 Fe2 C27 Si2 157.0(3)
C31 C27 C28 C29 -0.6(6)
Si2 C27 C28 C29 136.1(4)
Fe2 C27 C28 C29 60.5(4)
C31 C27 C28 Fe2 -61.1(3)
Si2 C27 C28 Fe2 75.7(3)
C22 Fe2 C28 C29 176.4(3)
C27 Fe2 C28 C29 -119.6(5)
C23 Fe2 C28 C29 134.0(3)
C31 Fe2 C28 C29 -80.0(4)
C26 Fe2 C28 C29 -160.0(4)
C24 Fe2 C28 C29 98.5(4)
C25 Fe2 C28 C29 94.7(8)
C30 Fe2 C28 C29 -36.5(3)
Si2 Fe2 C28 C29 -156.7(4)
C22 Fe2 C28 C27 -64.1(4)
C23 Fe2 C28 C27 -106.4(3)
C31 Fe2 C28 C27 39.6(3)
C26 Fe2 C28 C27 -40.4(6)
C24 Fe2 C28 C27 -141.9(3)
C25 Fe2 C28 C27 -145.7(7)
C29 Fe2 C28 C27 119.6(5)
C30 Fe2 C28 C27 83.1(3)
Si2 Fe2 C28 C27 -37.1(3)
C27 C28 C29 C30 0.5(6)
Fe2 C28 C29 C30 58.8(4)
C27 C28 C29 Fe2 -58.4(3)
C22 Fe2 C29 C30 -127.2(5)
C27 Fe2 C29 C30 -81.8(4)
C23 Fe2 C29 C30 180.0(3)
C28 Fe2 C29 C30 -120.4(5)
C31 Fe2 C29 C30 -37.3(3)
C26 Fe2 C29 C30 11.7(10)
C24 Fe2 C29 C30 131.8(3)
C25 Fe2 C29 C30 85.0(5)
Si2 Fe2 C29 C30 -96.2(3)
C22 Fe2 C29 C28 -6.8(6)
C27 Fe2 C29 C28 38.6(3)
C23 Fe2 C29 C28 -59.6(4)
C31 Fe2 C29 C28 83.1(4)
C26 Fe2 C29 C28 132.1(8)
C24 Fe2 C29 C28 -107.8(4)
C25 Fe2 C29 C28 -154.6(4)
C30 Fe2 C29 C28 120.4(5)
Si2 Fe2 C29 C28 24.2(4)
C28 C29 C30 C31 -0.1(6)
Fe2 C29 C30 C31 56.9(4)
C28 C29 C30 Fe2 -57.0(4)
C22 Fe2 C30 C29 128.3(4)
C27 Fe2 C30 C29 83.0(3)
C23 Fe2 C30 C29 -0.1(10)
C28 Fe2 C30 C29 37.4(3)
C31 Fe2 C30 C29 120.0(5)
C26 Fe2 C30 C29 -176.4(3)
C24 Fe2 C30 C29 -78.8(4)
C25 Fe2 C30 C29 -127.7(3)
Si2 Fe2 C30 C29 99.8(3)
C22 Fe2 C30 C31 8.3(6)
C27 Fe2 C30 C31 -37.0(3)
C23 Fe2 C30 C31 -120.2(8)
C28 Fe2 C30 C31 -82.6(3)
C26 Fe2 C30 C31 63.6(4)
C24 Fe2 C30 C31 161.1(3)
C25 Fe2 C30 C31 112.3(3)
C29 Fe2 C30 C31 -120.0(5)
Si2 Fe2 C30 C31 -20.2(3)
C28 C27 C31 C30 0.5(6)
Si2 C27 C31 C30 -137.2(4)
Fe2 C27 C31 C30 -60.2(4)
C28 C27 C31 Fe2 60.7(3)
Si2 C27 C31 Fe2 -77.0(3)
C29 C30 C31 C27 -0.3(6)
Fe2 C30 C31 C27 58.1(4)
C29 C30 C31 Fe2 -58.3(4)
C22 Fe2 C31 C27 63.0(3)
C23 Fe2 C31 C27 34.6(5)
C28 Fe2 C31 C27 -40.5(3)
C26 Fe2 C31 C27 106.4(3)
C24 Fe2 C31 C27 145.4(9)
C25 Fe2 C31 C27 141.4(3)
C29 Fe2 C31 C27 -84.6(3)
C30 Fe2 C31 C27 -121.5(4)
Si2 Fe2 C31 C27 38.6(3)
C22 Fe2 C31 C30 -175.5(3)
C27 Fe2 C31 C30 121.5(4)
C23 Fe2 C31 C30 156.0(4)
C28 Fe2 C31 C30 80.9(3)
C26 Fe2 C31 C30 -132.1(3)
C24 Fe2 C31 C30 -93.1(10)
C25 Fe2 C31 C30 -97.1(4)
C29 Fe2 C31 C30 36.8(3)
Si2 Fe2 C31 C30 160.1(3)
C32 Si2 C33 C37 1.6(5)
C22 Si2 C33 C37 127.1(4)
C27 Si2 C33 C37 -126.5(4)
Fe2 Si2 C33 C37 -179.8(4)
C32 Si2 C33 C34 177.0(5)
C22 Si2 C33 C34 -57.4(5)
C27 Si2 C33 C34 48.9(5)
Fe2 Si2 C33 C34 -4.4(6)
C32 Si2 C33 Ru2 87.2(3)
C22 Si2 C33 Ru2 -147.2(3)
C27 Si2 C33 Ru2 -40.9(4)
Fe2 Si2 C33 Ru2 -94.2(3)
C40 Ru2 C33 C37 -161.9(6)
C42 Ru2 C33 C37 85.8(4)
C34 Ru2 C33 C37 -116.0(5)
C39 Ru2 C33 C37 167.0(3)
C41 Ru2 C33 C37 53.8(6)
C36 Ru2 C33 C37 -36.5(3)
C35 Ru2 C33 C37 -78.9(3)
C38 Ru2 C33 C37 127.8(3)
C37 Ru2 C33 C34 116.0(5)
C40 Ru2 C33 C34 -45.9(8)
C42 Ru2 C33 C34 -158.1(3)
C39 Ru2 C33 C34 -76.9(4)
C41 Ru2 C33 C34 169.8(4)
C36 Ru2 C33 C34 79.6(3)
C35 Ru2 C33 C34 37.2(3)
C38 Ru2 C33 C34 -116.2(3)
C37 Ru2 C33 Si2 -118.0(5)
C40 Ru2 C33 Si2 80.1(8)
C42 Ru2 C33 Si2 -32.1(4)
C34 Ru2 C33 Si2 126.0(5)
C39 Ru2 C33 Si2 49.1(4)
C41 Ru2 C33 Si2 -64.2(6)
C36 Ru2 C33 Si2 -154.5(4)
C35 Ru2 C33 Si2 163.1(4)
C38 Ru2 C33 Si2 9.8(4)
C37 C33 C34 C35 -1.6(6)
Si2 C33 C34 C35 -177.7(4)
Ru2 C33 C34 C35 -62.3(4)
C37 C33 C34 Ru2 60.7(3)
Si2 C33 C34 Ru2 -115.4(4)
C37 Ru2 C34 C35 79.2(4)
C40 Ru2 C34 C35 -76.3(4)
C42 Ru2 C34 C35 167.6(5)
C39 Ru2 C34 C35 -117.0(4)
C41 Ru2 C34 C35 -46.4(9)
C36 Ru2 C34 C35 37.1(3)
C33 Ru2 C34 C35 117.9(5)
C38 Ru2 C34 C35 -157.8(3)
C37 Ru2 C34 C33 -38.7(3)
C40 Ru2 C34 C33 165.7(3)
C42 Ru2 C34 C33 49.7(6)
C39 Ru2 C34 C33 125.1(3)
C41 Ru2 C34 C33 -164.4(7)
C36 Ru2 C34 C33 -80.9(4)
C35 Ru2 C34 C33 -117.9(5)
C38 Ru2 C34 C33 84.3(4)
C33 C34 C35 C36 1.3(6)
Ru2 C34 C35 C36 -60.9(3)
C33 C34 C35 Ru2 62.2(4)
C37 Ru2 C35 C34 -81.4(4)
C40 Ru2 C35 C34 125.4(4)
C42 Ru2 C35 C34 -160.4(7)
C39 Ru2 C35 C34 83.2(4)
C41 Ru2 C35 C34 165.2(3)
C36 Ru2 C35 C34 -118.6(5)
C33 Ru2 C35 C34 -38.0(3)
C38 Ru2 C35 C34 49.3(7)
C37 Ru2 C35 C36 37.2(3)
C40 Ru2 C35 C36 -116.0(4)
C42 Ru2 C35 C36 -41.8(10)
C34 Ru2 C35 C36 118.6(5)
C39 Ru2 C35 C36 -158.2(3)
C41 Ru2 C35 C36 -76.2(4)
C33 Ru2 C35 C36 80.6(4)
C38 Ru2 C35 C36 167.9(5)
C34 C35 C36 C37 -0.5(6)
Ru2 C35 C36 C37 -61.0(4)
C34 C35 C36 Ru2 60.5(3)
C40 Ru2 C36 C37 -157.5(3)
C42 Ru2 C36 C37 -75.2(4)
C34 Ru2 C36 C37 80.9(4)
C39 Ru2 C36 C37 167.5(5)
C41 Ru2 C36 C37 -116.0(4)
C35 Ru2 C36 C37 118.0(5)
C33 Ru2 C36 C37 37.5(3)
C38 Ru2 C36 C37 -42.0(10)
C37 Ru2 C36 C35 -118.0(5)
C40 Ru2 C36 C35 84.5(4)
C42 Ru2 C36 C35 166.9(3)
C34 Ru2 C36 C35 -37.1(3)
C39 Ru2 C36 C35 49.5(7)
C41 Ru2 C36 C35 126.0(4)
C33 Ru2 C36 C35 -80.5(4)
C38 Ru2 C36 C35 -160.0(7)
C35 C36 C37 C33 -0.6(6)
Ru2 C36 C37 C33 -62.0(4)
C35 C36 C37 Ru2 61.5(4)
C34 C33 C37 C36 1.3(6)
Si2 C33 C37 C36 177.8(4)
Ru2 C33 C37 C36 62.1(4)
C34 C33 C37 Ru2 -60.8(3)
Si2 C33 C37 Ru2 115.7(4)
C40 Ru2 C37 C36 49.8(6)
C42 Ru2 C37 C36 126.3(3)
C34 Ru2 C37 C36 -80.1(4)
C39 Ru2 C37 C36 -160.5(7)
C41 Ru2 C37 C36 84.6(4)
C35 Ru2 C37 C36 -37.5(3)
C33 Ru2 C37 C36 -118.9(5)
C38 Ru2 C37 C36 167.0(3)
C40 Ru2 C37 C33 168.6(4)
C42 Ru2 C37 C33 -114.8(3)
C34 Ru2 C37 C33 38.8(3)
C39 Ru2 C37 C33 -41.7(9)
C41 Ru2 C37 C33 -156.5(3)
C36 Ru2 C37 C33 118.9(5)
C35 Ru2 C37 C33 81.4(3)
C38 Ru2 C37 C33 -74.1(4)
C37 Ru2 C38 C39 166.6(3)
C40 Ru2 C38 C39 -37.8(3)
C42 Ru2 C38 C39 -118.4(5)
C34 Ru2 C38 C39 83.6(4)
C41 Ru2 C38 C39 -80.1(4)
C36 Ru2 C38 C39 -160.8(8)
C35 Ru2 C38 C39 49.6(7)
C33 Ru2 C38 C39 126.0(4)
C37 Ru2 C38 C42 -75.0(4)
C40 Ru2 C38 C42 80.5(4)
C34 Ru2 C38 C42 -158.0(3)
C39 Ru2 C38 C42 118.4(5)
C41 Ru2 C38 C42 38.2(3)
C36 Ru2 C38 C42 -42.5(10)
C35 Ru2 C38 C42 168.0(5)
C33 Ru2 C38 C42 -115.6(4)
C42 C38 C39 C40 0.8(7)
Ru2 C38 C39 C40 61.3(4)
C42 C38 C39 Ru2 -60.5(4)
C37 Ru2 C39 C38 -42.2(9)
C40 Ru2 C39 C38 118.0(5)
C42 Ru2 C39 C38 37.6(3)
C34 Ru2 C39 C38 -116.1(3)
C41 Ru2 C39 C38 80.4(4)
C36 Ru2 C39 C38 168.0(5)
C35 Ru2 C39 C38 -157.5(3)
C33 Ru2 C39 C38 -74.7(4)
C37 Ru2 C39 C40 -160.3(7)
C42 Ru2 C39 C40 -80.4(3)
C34 Ru2 C39 C40 125.9(3)
C41 Ru2 C39 C40 -37.6(3)
C36 Ru2 C39 C40 50.0(6)
C35 Ru2 C39 C40 84.4(4)
C33 Ru2 C39 C40 167.3(3)
C38 Ru2 C39 C40 -118.0(5)
C38 C39 C40 C41 0.4(6)
Ru2 C39 C40 C41 62.7(4)
C38 C39 C40 Ru2 -62.3(4)
C37 Ru2 C40 C41 50.8(6)
C42 Ru2 C40 C41 -36.9(3)
C34 Ru2 C40 C41 167.3(3)
C39 Ru2 C40 C41 -116.9(5)
C36 Ru2 C40 C41 85.0(4)
C35 Ru2 C40 C41 126.8(3)
C33 Ru2 C40 C41 -157.0(6)
C38 Ru2 C40 C41 -80.0(3)
C37 Ru2 C40 C39 167.7(5)
C42 Ru2 C40 C39 80.0(3)
C34 Ru2 C40 C39 -75.8(4)
C41 Ru2 C40 C39 116.9(5)
C36 Ru2 C40 C39 -158.1(3)
C35 Ru2 C40 C39 -116.4(3)
C33 Ru2 C40 C39 -40.1(8)
C38 Ru2 C40 C39 36.8(3)
C39 C40 C41 C42 -1.4(6)
Ru2 C40 C41 C42 61.0(4)
C39 C40 C41 Ru2 -62.3(4)
C37 Ru2 C41 C40 -157.1(3)
C42 Ru2 C41 C40 119.1(5)
C34 Ru2 C41 C40 -39.1(9)
C39 Ru2 C41 C40 38.4(3)
C36 Ru2 C41 C40 -115.5(3)
C35 Ru2 C41 C40 -74.8(4)
C33 Ru2 C41 C40 165.3(4)
C38 Ru2 C41 C40 80.5(3)
C37 Ru2 C41 C42 83.9(4)
C40 Ru2 C41 C42 -119.1(5)
C34 Ru2 C41 C42 -158.1(7)
C39 Ru2 C41 C42 -80.7(4)
C36 Ru2 C41 C42 125.4(4)
C35 Ru2 C41 C42 166.1(3)
C33 Ru2 C41 C42 46.3(6)
C38 Ru2 C41 C42 -38.6(3)
C40 C41 C42 C38 1.8(6)
Ru2 C41 C42 C38 62.5(4)
C40 C41 C42 Ru2 -60.7(4)
C39 C38 C42 C41 -1.6(7)
Ru2 C38 C42 C41 -62.3(4)
C39 C38 C42 Ru2 60.7(4)
C37 Ru2 C42 C41 -116.7(3)
C40 Ru2 C42 C41 36.5(3)
C34 Ru2 C42 C41 165.8(5)
C39 Ru2 C42 C41 79.6(4)
C36 Ru2 C42 C41 -76.8(4)
C35 Ru2 C42 C41 -44.4(10)
C33 Ru2 C42 C41 -159.4(3)
C38 Ru2 C42 C41 116.2(5)
C37 Ru2 C42 C38 127.1(4)
C40 Ru2 C42 C38 -79.7(4)
C34 Ru2 C42 C38 49.6(7)
C39 Ru2 C42 C38 -36.6(4)
C41 Ru2 C42 C38 -116.2(5)
C36 Ru2 C42 C38 167.0(4)
C35 Ru2 C42 C38 -160.7(7)
C33 Ru2 C42 C38 84.4(4)
